data_7045753
loop_
_publ_author_name
'Casanova, I.'
'Dur\'an, M L'
'Viqueira, J.'
'Sousa-Pedrares, A'
'Zani, F.'
'Real, J. A.'
'Garc\'ia-V\'azquez, J A'

_publ_section_title
;
 Metal complexes of a novel heterocyclic benzimidazole ligand formed by
 rearrangement-cyclization of the corresponding Schiff base.
 Electrosynthesis, structural characterization and antimicrobial activity.
;
_journal_issue 12
_journal_name_full 'Dalton transactions (Cambridge, England : 2003)'
_journal_page_first 4325
_journal_page_last 4340
_journal_paper_doi 10.1039/c8dt00532j
_journal_volume 47
_journal_year 2018
_chemical_formula_sum 'C66 H36 Co2 N8 O6'
_chemical_formula_weight 1154.89
_space_group_crystal_system triclinic
_space_group_IT_number 2
_space_group_name_Hall '-P 1'
_space_group_name_H-M_alt 'P -1'
_symmetry_space_group_name_Hall '-P 1'
_symmetry_space_group_name_H-M 'P -1'
_atom_sites_solution_hydrogens geom
_audit_creation_method SHELXL-2014/7
_audit_update_record
;
2017-11-06 deposited with the CCDC.
2018-02-13 downloaded from the CCDC.
;
_cell_angle_alpha 67.749(2)
_cell_angle_beta 75.899(2)
_cell_angle_gamma 72.405(2)
_cell_formula_units_Z 2
_cell_length_a 11.7724(13)
_cell_length_b 15.8207(18)
_cell_length_c 18.432(2)
_cell_measurement_reflns_used 933
_cell_measurement_temperature 293(2)
_cell_measurement_theta_max 21.86
_cell_measurement_theta_min 2.41
_cell_volume 2996.0(6)
_computing_cell_refinement 'BRUKER Smart'
_computing_data_collection 'BRUKER Smart'
_computing_data_reduction 'Bruker SAINT'
_computing_structure_refinement 'SHELXL-2014/7 (Sheldrick, 2014)'
_computing_structure_solution SHELXT-2014
_diffrn_ambient_temperature 293(2)
_diffrn_measured_fraction_theta_full 0.991
_diffrn_measured_fraction_theta_max 0.983
_diffrn_measurement_device_type 'Smart-CCD-1000 BRUKER'
_diffrn_measurement_method 'omega scans'
_diffrn_radiation_type MoK\a
_diffrn_radiation_wavelength 0.71073
_diffrn_reflns_av_R_equivalents 0.0391
_diffrn_reflns_av_unetI/netI 0.0751
_diffrn_reflns_Laue_measured_fraction_full 0.991
_diffrn_reflns_Laue_measured_fraction_max 0.983
_diffrn_reflns_limit_h_max 14
_diffrn_reflns_limit_h_min -14
_diffrn_reflns_limit_k_max 19
_diffrn_reflns_limit_k_min -17
_diffrn_reflns_limit_l_max 23
_diffrn_reflns_limit_l_min 0
_diffrn_reflns_number 27076
_diffrn_reflns_point_group_measured_fraction_full 0.991
_diffrn_reflns_point_group_measured_fraction_max 0.983
_diffrn_reflns_theta_full 25.242
_diffrn_reflns_theta_max 26.393
_diffrn_reflns_theta_min 1.537
_exptl_absorpt_coefficient_mu 0.611
_exptl_absorpt_correction_T_max 0.9165
_exptl_absorpt_correction_T_min 0.6449
_exptl_absorpt_correction_type multi-scan
_exptl_absorpt_process_details
;
 Sheldrick, G.M. SADABS: Program for absorption correction
 using area detector data. University of G\"ottingen, Germany, 1996.
;
_exptl_crystal_colour Brown
_exptl_crystal_density_diffrn 1.280
_exptl_crystal_description Prism
_exptl_crystal_F_000 1180
_exptl_crystal_size_max 0.460
_exptl_crystal_size_mid 0.420
_exptl_crystal_size_min 0.170
_refine_diff_density_max 0.278
_refine_diff_density_min -0.330
_refine_diff_density_rms 0.045
_refine_ls_extinction_method none
_refine_ls_goodness_of_fit_ref 0.893
_refine_ls_hydrogen_treatment constr
_refine_ls_matrix_type full
_refine_ls_number_parameters 740
_refine_ls_number_reflns 12059
_refine_ls_number_restraints 0
_refine_ls_restrained_S_all 0.893
_refine_ls_R_factor_all 0.1019
_refine_ls_R_factor_gt 0.0404
_refine_ls_shift/su_max 0.001
_refine_ls_shift/su_mean 0.000
_refine_ls_structure_factor_coef Fsqd
_refine_ls_weighting_details 'w=1/[\s^2^(Fo^2^)+(0.0459P)^2^] where P=(Fo^2^+2Fc^2^)/3'
_refine_ls_weighting_scheme calc
_refine_ls_wR_factor_gt 0.0866
_refine_ls_wR_factor_ref 0.1052
_reflns_Friedel_coverage 0.000
_reflns_number_gt 6070
_reflns_number_total 12059
_reflns_threshold_expression 'I > 2\s(I)'
_cod_data_source_file c8dt00532j2.cif
_cod_data_source_block 3
_cod_depositor_comments 'Adding full bibliography for 7045747--7045753.cif.'
_cod_database_code 7045753
_shelx_shelxl_version_number 2014/7
_shelx_space_group_comment
;
The symmetry employed for this shelxl refinement is uniquely defined
by the following loop, which should always be used as a source of
symmetry information in preference to the above space-group names.
They are only intended as comments.
;
_shelx_estimated_absorpt_t_min 0.766
_shelx_estimated_absorpt_t_max 0.903
_platon_squeeze_void_probe_radius 1.20

loop_
_space_group_symop_operation_xyz
'x, y, z'
'-x, -y, -z'

loop_
_atom_site_label
_atom_site_type_symbol
_atom_site_fract_x
_atom_site_fract_y
_atom_site_fract_z
_atom_site_U_iso_or_equiv
_atom_site_adp_type
_atom_site_occupancy
_atom_site_site_symmetry_order
_atom_site_calc_flag
_atom_site_refinement_flags_posn
_atom_site_refinement_flags_adp
Co1 Co 0.55981(3) 0.86788(3) 0.29760(2) 0.04617(12) Uani 1 1 d . .
Co2 Co 0.36226(3) 0.77591(3) 0.29579(2) 0.04798(13) Uani 1 1 d . .
O1 O 0.39082(16) 0.90799(13) 0.26227(10) 0.0484(5) Uani 1 1 d . .
O2 O 0.71194(17) 0.80560(14) 0.36391(11) 0.0602(6) Uani 1 1 d . .
O3 O 0.7334(3) 0.69410(18) 0.67598(14) 0.1057(9) Uani 1 1 d . .
O4 O 0.53045(16) 0.73494(12) 0.33432(10) 0.0484(5) Uani 1 1 d . .
O5 O 0.57605(18) 1.01114(13) 0.23116(11) 0.0593(6) Uani 1 1 d . .
O6 O 0.8164(3) 1.17935(18) -0.04605(14) 0.1108(10) Uani 1 1 d . .
N1 N 0.4752(2) 0.91166(15) 0.38982(12) 0.0473(6) Uani 1 1 d . .
N2 N 0.3265(2) 0.98174(18) 0.46881(14) 0.0625(7) Uani 1 1 d . .
N3 N 0.6770(2) 0.83546(16) 0.20721(12) 0.0482(6) Uani 1 1 d . .
N4 N 0.8121(2) 0.7492(2) 0.13426(15) 0.0644(7) Uani 1 1 d . .
N5 N 0.2696(2) 0.78238(16) 0.40947(13) 0.0515(6) Uani 1 1 d . .
N6 N 0.1776(2) 0.82188(15) 0.27889(13) 0.0501(6) Uani 1 1 d . .
N7 N 0.3757(2) 0.63339(17) 0.30766(15) 0.0553(7) Uani 1 1 d . .
N8 N 0.4434(2) 0.77011(18) 0.17970(13) 0.0538(6) Uani 1 1 d . .
C1 C 0.3137(3) 0.9884(2) 0.26603(16) 0.0506(8) Uani 1 1 d . .
C2 C 0.2477(3) 1.0437(2) 0.20376(19) 0.0692(10) Uani 1 1 d . .
H2 H 0.2562 1.0225 0.1616 0.083 Uiso 1 1 calc R U
C3 C 0.1705(3) 1.1286(3) 0.2031(2) 0.0949(13) Uani 1 1 d . .
H3 H 0.1291 1.1647 0.1603 0.114 Uiso 1 1 calc R U
C4 C 0.1542(3) 1.1604(3) 0.2656(3) 0.0906(13) Uani 1 1 d . .
H4 H 0.1007 1.2174 0.2654 0.109 Uiso 1 1 calc R U
C5 C 0.2166(3) 1.1083(2) 0.3279(2) 0.0704(10) Uani 1 1 d . .
H5 H 0.2046 1.1304 0.3699 0.085 Uiso 1 1 calc R U
C6 C 0.2984(3) 1.0223(2) 0.32981(17) 0.0511(8) Uani 1 1 d . .
C7 C 0.3654(3) 0.9721(2) 0.39664(17) 0.0507(8) Uani 1 1 d . .
C8 C 0.5095(3) 0.8794(2) 0.46254(16) 0.0497(8) Uani 1 1 d . .
C9 C 0.4162(3) 0.9229(2) 0.51181(17) 0.0594(9) Uani 1 1 d . .
C10 C 0.4292(4) 0.8977(3) 0.59105(19) 0.0781(11) Uani 1 1 d . .
H10 H 0.3703 0.9249 0.6248 0.094 Uiso 1 1 calc R U
C11 C 0.5301(4) 0.8321(3) 0.61885(19) 0.0814(12) Uani 1 1 d . .
H11 H 0.5365 0.8144 0.6722 0.098 Uiso 1 1 calc R U
C12 C 0.6227(3) 0.7911(2) 0.57073(18) 0.0657(9) Uani 1 1 d . .
C13 C 0.6146(3) 0.8160(2) 0.48959(16) 0.0525(8) Uani 1 1 d . .
C14 C 0.7137(3) 0.7802(2) 0.43654(18) 0.0551(8) Uani 1 1 d . .
C15 C 0.8214(3) 0.7139(2) 0.4690(2) 0.0635(9) Uani 1 1 d . .
C16 C 0.9154(3) 0.6768(3) 0.4192(2) 0.0809(11) Uani 1 1 d . .
H16 H 0.9083 0.6922 0.3663 0.097 Uiso 1 1 calc R U
C17 C 1.0188(4) 0.6176(3) 0.4478(3) 0.1056(14) Uani 1 1 d . .
H17 H 1.0817 0.5932 0.4142 0.127 Uiso 1 1 calc R U
C18 C 1.0294(5) 0.5945(3) 0.5259(3) 0.1216(18) Uani 1 1 d . .
H18 H 1.1005 0.5556 0.5446 0.146 Uiso 1 1 calc R U
C19 C 0.9371(5) 0.6279(3) 0.5768(3) 0.1075(15) Uani 1 1 d . .
H19 H 0.9448 0.6107 0.6298 0.129 Uiso 1 1 calc R U
C20 C 0.8314(4) 0.6878(2) 0.5487(2) 0.0737(10) Uani 1 1 d . .
C21 C 0.7294(4) 0.7227(2) 0.6040(2) 0.0790(11) Uani 1 1 d . .
C22 C 0.6170(3) 0.6595(2) 0.32807(17) 0.0494(8) Uani 1 1 d . .
C23 C 0.6120(3) 0.5730(2) 0.38806(18) 0.0606(9) Uani 1 1 d . .
H23 H 0.5543 0.5711 0.4329 0.073 Uiso 1 1 calc R U
C24 C 0.6911(3) 0.4911(2) 0.3817(2) 0.0764(10) Uani 1 1 d . .
H24 H 0.6853 0.4345 0.4217 0.092 Uiso 1 1 calc R U
C25 C 0.7789(3) 0.4923(3) 0.3164(2) 0.0801(11) Uani 1 1 d . .
H25 H 0.8304 0.4366 0.3113 0.096 Uiso 1 1 calc R U
C26 C 0.7891(3) 0.5770(3) 0.2592(2) 0.0722(10) Uani 1 1 d . .
H26 H 0.8500 0.5777 0.2161 0.087 Uiso 1 1 calc R U
C27 C 0.7113(3) 0.6620(2) 0.26330(17) 0.0536(8) Uani 1 1 d . .
C28 C 0.7324(3) 0.7484(2) 0.20078(17) 0.0520(8) Uani 1 1 d . .
C29 C 0.7243(2) 0.8964(2) 0.13963(16) 0.0492(8) Uani 1 1 d . .
C30 C 0.8078(3) 0.8417(3) 0.09520(18) 0.0609(9) Uani 1 1 d . .
C31 C 0.8710(3) 0.8872(3) 0.0230(2) 0.0822(11) Uani 1 1 d . .
H31 H 0.9259 0.8531 -0.0075 0.099 Uiso 1 1 calc R U
C32 C 0.8503(3) 0.9827(3) -0.00172(19) 0.0816(11) Uani 1 1 d . .
H32 H 0.8925 1.0129 -0.0496 0.098 Uiso 1 1 calc R U
C33 C 0.7684(3) 1.0378(3) 0.04171(17) 0.0640(9) Uani 1 1 d . .
C34 C 0.7031(3) 0.9931(2) 0.11465(15) 0.0490(8) Uani 1 1 d . .
C35 C 0.6200(3) 1.0485(2) 0.16200(16) 0.0515(8) Uani 1 1 d . .
C36 C 0.5895(3) 1.1514(2) 0.12744(16) 0.0549(8) Uani 1 1 d . .
C37 C 0.4953(3) 1.2042(2) 0.16524(18) 0.0669(9) Uani 1 1 d . .
H37 H 0.4488 1.1742 0.2110 0.080 Uiso 1 1 calc R U
C38 C 0.4701(4) 1.3008(3) 0.1356(2) 0.0826(11) Uani 1 1 d . .
H38 H 0.4064 1.3362 0.1608 0.099 Uiso 1 1 calc R U
C39 C 0.5407(4) 1.3447(3) 0.0678(2) 0.0933(13) Uani 1 1 d . .
H39 H 0.5258 1.4099 0.0484 0.112 Uiso 1 1 calc R U
C40 C 0.6329(4) 1.2926(3) 0.0287(2) 0.0833(12) Uani 1 1 d . .
H40 H 0.6785 1.3230 -0.0174 0.100 Uiso 1 1 calc R U
C41 C 0.6581(3) 1.1958(2) 0.05724(17) 0.0653(9) Uani 1 1 d . .
C42 C 0.7529(3) 1.1404(3) 0.01319(18) 0.0744(11) Uani 1 1 d . .
C43 C 0.3150(3) 0.7577(2) 0.47564(18) 0.0616(9) Uani 1 1 d . .
H43 H 0.3952 0.7254 0.4772 0.074 Uiso 1 1 calc R U
C44 C 0.2473(4) 0.7781(3) 0.54329(18) 0.0754(11) Uani 1 1 d . .
H44 H 0.2813 0.7578 0.5893 0.090 Uiso 1 1 calc R U
C45 C 0.1316(4) 0.8276(3) 0.5408(2) 0.0787(11) Uani 1 1 d . .
H45 H 0.0864 0.8429 0.5850 0.094 Uiso 1 1 calc R U
C46 C 0.0796(3) 0.8559(2) 0.47216(19) 0.0644(9) Uani 1 1 d . .
C47 C -0.0434(4) 0.9069(2) 0.4639(2) 0.0813(12) Uani 1 1 d . .
H47 H -0.0917 0.9276 0.5048 0.098 Uiso 1 1 calc R U
C48 C -0.0894(3) 0.9252(2) 0.3981(2) 0.0844(12) Uani 1 1 d . .
H48 H -0.1691 0.9583 0.3946 0.101 Uiso 1 1 calc R U
C49 C -0.0195(3) 0.8955(2) 0.3336(2) 0.0651(9) Uani 1 1 d . .
C50 C -0.0635(3) 0.9058(2) 0.2665(2) 0.0791(11) Uani 1 1 d . .
H50 H -0.1442 0.9342 0.2617 0.095 Uiso 1 1 calc R U
C51 C 0.0092(3) 0.8754(3) 0.2088(2) 0.0783(11) Uani 1 1 d . .
H51 H -0.0205 0.8813 0.1644 0.094 Uiso 1 1 calc R U
C52 C 0.1305(3) 0.8347(2) 0.21650(18) 0.0647(9) Uani 1 1 d . .
H52 H 0.1809 0.8155 0.1753 0.078 Uiso 1 1 calc R U
C53 C 0.1022(3) 0.8508(2) 0.33800(17) 0.0522(8) Uani 1 1 d . .
C54 C 0.1526(3) 0.82943(19) 0.40825(17) 0.0513(8) Uani 1 1 d . .
C55 C 0.3444(3) 0.5658(2) 0.3718(2) 0.0699(10) Uani 1 1 d . .
H55 H 0.2969 0.5821 0.4150 0.084 Uiso 1 1 calc R U
C56 C 0.3789(4) 0.4711(3) 0.3780(3) 0.0918(12) Uani 1 1 d . .
H56 H 0.3549 0.4255 0.4241 0.110 Uiso 1 1 calc R U
C57 C 0.4490(4) 0.4474(3) 0.3146(3) 0.0958(13) Uani 1 1 d . .
H57 H 0.4735 0.3847 0.3175 0.115 Uiso 1 1 calc R U
C58 C 0.4841(3) 0.5158(3) 0.2460(2) 0.0757(10) Uani 1 1 d . .
C59 C 0.5587(4) 0.4964(3) 0.1777(3) 0.0971(13) Uani 1 1 d . .
H59 H 0.5845 0.4346 0.1779 0.116 Uiso 1 1 calc R U
C60 C 0.5921(4) 0.5645(3) 0.1138(3) 0.0956(14) Uani 1 1 d . .
H60 H 0.6414 0.5494 0.0706 0.115 Uiso 1 1 calc R U
C61 C 0.5537(3) 0.6602(3) 0.1105(2) 0.0695(10) Uani 1 1 d . .
C62 C 0.5862(3) 0.7349(3) 0.0460(2) 0.0823(12) Uani 1 1 d . .
H62 H 0.6353 0.7237 0.0012 0.099 Uiso 1 1 calc R U
C63 C 0.5462(3) 0.8242(3) 0.04840(18) 0.0753(10) Uani 1 1 d . .
H63 H 0.5656 0.8745 0.0050 0.090 Uiso 1 1 calc R U
C64 C 0.4757(3) 0.8387(2) 0.11727(17) 0.0617(9) Uani 1 1 d . .
H64 H 0.4503 0.8995 0.1192 0.074 Uiso 1 1 calc R U
C65 C 0.4809(3) 0.6816(2) 0.17666(18) 0.0547(8) Uani 1 1 d . .
C66 C 0.4452(3) 0.6085(2) 0.2454(2) 0.0576(8) Uani 1 1 d . .

loop_
_atom_site_aniso_label
_atom_site_aniso_U_11
_atom_site_aniso_U_22
_atom_site_aniso_U_33
_atom_site_aniso_U_23
_atom_site_aniso_U_13
_atom_site_aniso_U_12
Co1 0.0462(3) 0.0483(3) 0.0416(2) -0.01542(18) -0.00129(18) -0.0110(2)
Co2 0.0447(3) 0.0494(3) 0.0480(2) -0.01748(18) -0.00334(19) -0.0093(2)
O1 0.0490(13) 0.0450(12) 0.0497(11) -0.0174(9) -0.0091(9) -0.0050(10)
O2 0.0509(13) 0.0766(16) 0.0512(13) -0.0195(11) -0.0100(10) -0.0123(11)
O3 0.161(3) 0.104(2) 0.0613(16) -0.0039(14) -0.0479(17) -0.0486(18)
O4 0.0450(12) 0.0444(12) 0.0518(11) -0.0146(9) -0.0072(9) -0.0060(10)
O5 0.0730(15) 0.0543(13) 0.0451(12) -0.0146(10) 0.0071(11) -0.0218(11)
O6 0.158(3) 0.115(2) 0.0604(15) -0.0191(14) 0.0303(17) -0.083(2)
N1 0.0533(16) 0.0461(15) 0.0414(13) -0.0143(11) -0.0027(12) -0.0133(13)
N2 0.071(2) 0.0635(19) 0.0533(16) -0.0286(13) 0.0108(15) -0.0205(15)
N3 0.0432(15) 0.0533(17) 0.0454(14) -0.0158(12) -0.0050(12) -0.0093(13)
N4 0.0557(18) 0.077(2) 0.0592(17) -0.0341(15) 0.0015(14) -0.0064(15)
N5 0.0572(18) 0.0493(16) 0.0474(15) -0.0124(12) -0.0046(13) -0.0189(13)
N6 0.0455(16) 0.0529(16) 0.0473(14) -0.0155(12) -0.0019(12) -0.0102(12)
N7 0.0443(16) 0.0582(18) 0.0650(17) -0.0200(14) -0.0067(13) -0.0155(13)
N8 0.0488(16) 0.0638(19) 0.0520(15) -0.0230(13) -0.0088(13) -0.0113(14)
C1 0.0454(19) 0.046(2) 0.0539(18) -0.0120(15) -0.0028(15) -0.0105(16)
C2 0.070(2) 0.058(2) 0.073(2) -0.0158(17) -0.0298(19) 0.0016(19)
C3 0.086(3) 0.073(3) 0.105(3) -0.019(2) -0.040(3) 0.018(2)
C4 0.081(3) 0.058(3) 0.111(3) -0.025(2) -0.023(3) 0.018(2)
C5 0.066(2) 0.053(2) 0.085(2) -0.0291(19) 0.004(2) -0.0074(19)
C6 0.0457(19) 0.0420(19) 0.0588(19) -0.0156(15) 0.0030(15) -0.0105(15)
C7 0.058(2) 0.0417(18) 0.0497(18) -0.0177(14) 0.0067(16) -0.0160(16)
C8 0.061(2) 0.054(2) 0.0385(16) -0.0156(14) 0.0003(15) -0.0255(17)
C9 0.075(3) 0.059(2) 0.0464(19) -0.0210(16) 0.0072(18) -0.0266(19)
C10 0.104(3) 0.088(3) 0.051(2) -0.0332(19) 0.015(2) -0.042(2)
C11 0.120(4) 0.096(3) 0.043(2) -0.022(2) -0.006(2) -0.051(3)
C12 0.092(3) 0.071(2) 0.0455(19) -0.0128(17) -0.0097(19) -0.042(2)
C13 0.068(2) 0.050(2) 0.0457(17) -0.0119(14) -0.0096(16) -0.0257(17)
C14 0.060(2) 0.055(2) 0.055(2) -0.0099(16) -0.0150(17) -0.0247(17)
C15 0.060(2) 0.058(2) 0.071(2) -0.0053(17) -0.0205(19) -0.0219(18)
C16 0.062(3) 0.080(3) 0.090(3) -0.009(2) -0.025(2) -0.015(2)
C17 0.069(3) 0.103(4) 0.123(4) -0.012(3) -0.034(3) -0.005(2)
C18 0.083(4) 0.119(4) 0.139(5) 0.010(3) -0.061(3) -0.022(3)
C19 0.101(4) 0.114(4) 0.099(3) 0.012(3) -0.055(3) -0.042(3)
C20 0.081(3) 0.071(3) 0.073(2) -0.0024(19) -0.029(2) -0.036(2)
C21 0.117(4) 0.070(3) 0.065(2) -0.002(2) -0.038(3) -0.049(2)
C22 0.045(2) 0.0434(19) 0.0590(19) -0.0156(15) -0.0176(16) -0.0024(15)
C23 0.057(2) 0.046(2) 0.070(2) -0.0097(16) -0.0184(17) -0.0054(17)
C24 0.073(3) 0.049(2) 0.098(3) -0.0078(19) -0.034(2) -0.004(2)
C25 0.076(3) 0.056(3) 0.105(3) -0.032(2) -0.033(2) 0.012(2)
C26 0.060(2) 0.068(3) 0.085(2) -0.032(2) -0.0160(19) 0.004(2)
C27 0.048(2) 0.050(2) 0.061(2) -0.0211(16) -0.0140(16) 0.0000(16)
C28 0.0413(19) 0.063(2) 0.0540(19) -0.0257(16) -0.0093(15) -0.0058(16)
C29 0.0414(19) 0.069(2) 0.0405(16) -0.0206(16) -0.0023(14) -0.0178(17)
C30 0.053(2) 0.080(3) 0.0523(19) -0.0297(18) 0.0020(16) -0.0176(19)
C31 0.075(3) 0.106(3) 0.067(2) -0.041(2) 0.018(2) -0.029(2)
C32 0.086(3) 0.112(3) 0.051(2) -0.029(2) 0.019(2) -0.050(3)
C33 0.069(2) 0.087(3) 0.0436(18) -0.0221(18) 0.0034(17) -0.039(2)
C34 0.0467(19) 0.067(2) 0.0367(16) -0.0152(15) -0.0029(14) -0.0233(17)
C35 0.055(2) 0.063(2) 0.0428(17) -0.0157(15) -0.0062(15) -0.0255(17)
C36 0.078(2) 0.056(2) 0.0389(17) -0.0112(15) -0.0149(16) -0.0266(18)
C37 0.094(3) 0.058(2) 0.0517(19) -0.0135(17) -0.0186(19) -0.022(2)
C38 0.120(3) 0.057(3) 0.070(2) -0.0181(19) -0.023(2) -0.016(2)
C39 0.156(4) 0.064(3) 0.067(3) -0.005(2) -0.035(3) -0.042(3)
C40 0.131(4) 0.074(3) 0.053(2) -0.004(2) -0.021(2) -0.051(3)
C41 0.092(3) 0.070(3) 0.0441(18) -0.0096(17) -0.0155(19) -0.040(2)
C42 0.102(3) 0.097(3) 0.0347(18) -0.0129(18) 0.0001(19) -0.056(2)
C43 0.073(2) 0.058(2) 0.0525(19) -0.0106(16) -0.0083(18) -0.0246(18)
C44 0.106(3) 0.083(3) 0.0431(19) -0.0149(18) 0.000(2) -0.046(2)
C45 0.104(3) 0.079(3) 0.057(2) -0.0324(19) 0.018(2) -0.037(2)
C46 0.075(3) 0.054(2) 0.059(2) -0.0218(17) 0.0131(19) -0.0215(19)
C47 0.077(3) 0.061(2) 0.092(3) -0.036(2) 0.028(2) -0.013(2)
C48 0.060(3) 0.064(3) 0.102(3) -0.021(2) 0.008(2) -0.0005(19)
C49 0.048(2) 0.056(2) 0.072(2) -0.0129(17) 0.0071(19) -0.0084(17)
C50 0.047(2) 0.087(3) 0.079(3) -0.002(2) -0.009(2) -0.013(2)
C51 0.060(3) 0.103(3) 0.061(2) -0.003(2) -0.015(2) -0.029(2)
C52 0.058(2) 0.078(3) 0.055(2) -0.0153(17) -0.0101(17) -0.0188(19)
C53 0.051(2) 0.0463(19) 0.0515(18) -0.0106(14) 0.0012(16) -0.0145(16)
C54 0.052(2) 0.0424(18) 0.0558(19) -0.0187(14) 0.0095(16) -0.0160(16)
C55 0.055(2) 0.062(2) 0.092(3) -0.024(2) -0.0020(19) -0.0220(19)
C56 0.084(3) 0.065(3) 0.123(4) -0.017(2) -0.011(3) -0.034(2)
C57 0.090(3) 0.062(3) 0.148(4) -0.045(3) -0.027(3) -0.014(2)
C58 0.072(3) 0.063(3) 0.104(3) -0.038(2) -0.018(2) -0.014(2)
C59 0.093(3) 0.086(3) 0.132(4) -0.071(3) -0.023(3) 0.003(3)
C60 0.099(3) 0.102(4) 0.103(3) -0.071(3) -0.021(3) 0.004(3)
C61 0.058(2) 0.092(3) 0.072(2) -0.047(2) -0.0125(19) -0.008(2)
C62 0.067(3) 0.128(4) 0.063(2) -0.050(3) -0.004(2) -0.017(3)
C63 0.075(3) 0.104(3) 0.048(2) -0.020(2) -0.0072(19) -0.032(2)
C64 0.064(2) 0.076(2) 0.0490(19) -0.0218(17) -0.0077(17) -0.0205(19)
C65 0.0415(19) 0.066(2) 0.067(2) -0.0377(19) -0.0116(16) -0.0040(17)
C66 0.050(2) 0.057(2) 0.077(2) -0.0329(18) -0.0166(18) -0.0089(17)

loop_
_atom_type_symbol
_atom_type_description
_atom_type_scat_dispersion_real
_atom_type_scat_dispersion_imag
_atom_type_scat_source
C C 0.0033 0.0016 'International Tables Vol C Tables 4.2.6.8 and 6.1.1.4'
H H 0.0000 0.0000 'International Tables Vol C Tables 4.2.6.8 and 6.1.1.4'
N N 0.0061 0.0033 'International Tables Vol C Tables 4.2.6.8 and 6.1.1.4'
O O 0.0106 0.0060 'International Tables Vol C Tables 4.2.6.8 and 6.1.1.4'
Co Co 0.3494 0.9721 'International Tables Vol C Tables 4.2.6.8 and 6.1.1.4'

loop_
_geom_angle_atom_site_label_1
_geom_angle_atom_site_label_2
_geom_angle_atom_site_label_3
_geom_angle
N1 Co1 N3 166.17(9)
N1 Co1 O4 102.38(8)
N3 Co1 O4 87.04(8)
N1 Co1 O1 86.18(8)
N3 Co1 O1 105.19(8)
O4 Co1 O1 83.06(7)
N1 Co1 O5 87.76(8)
N3 Co1 O5 85.07(8)
O4 Co1 O5 165.22(7)
O1 Co1 O5 86.97(7)
N1 Co1 O2 84.55(8)
N3 Co1 O2 85.83(8)
O4 Co1 O2 87.31(7)
O1 Co1 O2 164.89(7)
O5 Co1 O2 104.53(8)
N1 Co1 Co2 96.45(7)
N3 Co1 Co2 97.32(7)
O4 Co1 Co2 42.17(5)
O1 Co1 Co2 40.91(5)
O5 Co1 Co2 126.79(6)
O2 Co1 Co2 128.68(6)
O1 Co2 O4 82.91(7)
O1 Co2 N6 95.68(8)
O4 Co2 N6 168.55(8)
O1 Co2 N5 92.04(8)
O4 Co2 N5 91.64(8)
N6 Co2 N5 77.03(9)
O1 Co2 N7 164.30(9)
O4 Co2 N7 89.71(8)
N6 Co2 N7 94.24(9)
N5 Co2 N7 102.04(9)
O1 Co2 N8 89.29(9)
O4 Co2 N8 92.26(8)
N6 Co2 N8 99.10(9)
N5 Co2 N8 176.01(9)
N7 Co2 N8 77.14(10)
O1 Co2 Co1 41.69(5)
O4 Co2 Co1 41.24(5)
N6 Co2 Co1 136.52(6)
N5 Co2 Co1 93.38(7)
N7 Co2 Co1 129.20(6)
N8 Co2 Co1 90.11(7)
C1 O1 Co2 130.10(17)
C1 O1 Co1 121.23(18)
Co2 O1 Co1 97.40(7)
C14 O2 Co1 130.0(2)
C22 O4 Co1 123.46(18)
C22 O4 Co2 125.37(17)
Co1 O4 Co2 96.59(7)
C35 O5 Co1 132.13(19)
C8 N1 C7 104.8(2)
C8 N1 Co1 126.8(2)
C7 N1 Co1 128.07(19)
C7 N2 C9 103.8(2)
C29 N3 C28 104.4(2)
C29 N3 Co1 127.0(2)
C28 N3 Co1 128.50(19)
C28 N4 C30 103.8(2)
C43 N5 C54 117.8(3)
C43 N5 Co2 128.5(2)
C54 N5 Co2 113.10(19)
C52 N6 C53 117.1(3)
C52 N6 Co2 128.9(2)
C53 N6 Co2 113.63(19)
C55 N7 C66 117.7(3)
C55 N7 Co2 128.0(2)
C66 N7 Co2 113.1(2)
C64 N8 C65 118.2(3)
C64 N8 Co2 127.6(2)
C65 N8 Co2 113.3(2)
O1 C1 C2 119.2(3)
O1 C1 C6 122.8(3)
C2 C1 C6 118.0(3)
C3 C2 C1 121.7(3)
C4 C3 C2 120.2(3)
C5 C4 C3 120.0(3)
C4 C5 C6 121.5(3)
C5 C6 C1 118.6(3)
C5 C6 C7 118.6(3)
C1 C6 C7 122.8(3)
N2 C7 N1 114.7(3)
N2 C7 C6 123.8(3)
N1 C7 C6 121.5(2)
N1 C8 C13 129.8(3)
N1 C8 C9 107.5(3)
C13 C8 C9 122.8(3)
N2 C9 C10 132.6(3)
N2 C9 C8 109.3(3)
C10 C9 C8 118.0(3)
C11 C10 C9 119.4(3)
C10 C11 C12 122.9(3)
C11 C12 C13 119.7(3)
C11 C12 C21 120.1(3)
C13 C12 C21 120.3(3)
C8 C13 C12 117.2(3)
C8 C13 C14 121.8(3)
C12 C13 C14 121.0(3)
O2 C14 C13 122.3(3)
O2 C14 C15 118.8(3)
C13 C14 C15 118.9(3)
C16 C15 C20 119.3(3)
C16 C15 C14 119.5(3)
C20 C15 C14 121.2(3)
C17 C16 C15 120.3(4)
C18 C17 C16 120.0(4)
C19 C18 C17 121.0(4)
C18 C19 C20 119.6(4)
C15 C20 C19 119.7(4)
C15 C20 C21 120.3(3)
C19 C20 C21 120.0(4)
O3 C21 C12 121.0(4)
O3 C21 C20 120.9(4)
C12 C21 C20 118.1(3)
O4 C22 C23 118.0(3)
O4 C22 C27 123.5(3)
C23 C22 C27 118.5(3)
C24 C23 C22 121.1(3)
C23 C24 C25 120.6(3)
C26 C25 C24 119.0(3)
C25 C26 C27 122.4(3)
C26 C27 C22 118.2(3)
C26 C27 C28 118.1(3)
C22 C27 C28 123.7(3)
N4 C28 N3 114.5(3)
N4 C28 C27 123.1(3)
N3 C28 C27 122.3(3)
N3 C29 C34 130.2(3)
N3 C29 C30 107.2(3)
C34 C29 C30 122.6(3)
N4 C30 C31 131.0(3)
N4 C30 C29 110.1(3)
C31 C30 C29 118.9(3)
C32 C31 C30 118.5(3)
C31 C32 C33 123.2(3)
C32 C33 C34 119.2(3)
C32 C33 C42 120.7(3)
C34 C33 C42 120.1(3)
C29 C34 C33 117.5(3)
C29 C34 C35 122.2(3)
C33 C34 C35 120.2(3)
O5 C35 C34 121.8(3)
O5 C35 C36 119.0(3)
C34 C35 C36 119.2(3)
C37 C36 C41 120.2(3)
C37 C36 C35 120.0(3)
C41 C36 C35 119.7(3)
C38 C37 C36 120.5(3)
C37 C38 C39 119.2(4)
C40 C39 C38 120.7(4)
C41 C40 C39 120.6(4)
C40 C41 C36 118.7(3)
C40 C41 C42 120.4(3)
C36 C41 C42 120.8(3)
O6 C42 C33 121.0(4)
O6 C42 C41 120.5(4)
C33 C42 C41 118.5(3)
N5 C43 C44 122.8(3)
C45 C44 C43 119.1(3)
C44 C45 C46 120.4(3)
C45 C46 C54 116.7(3)
C45 C46 C47 124.8(3)
C54 C46 C47 118.4(3)
C48 C47 C46 121.2(3)
C47 C48 C49 121.8(4)
C50 C49 C53 117.0(3)
C50 C49 C48 124.8(4)
C53 C49 C48 118.2(3)
C51 C50 C49 120.6(3)
C50 C51 C52 118.8(3)
N6 C52 C51 123.6(3)
N6 C53 C49 122.9(3)
N6 C53 C54 116.3(3)
C49 C53 C54 120.7(3)
N5 C54 C46 123.2(3)
N5 C54 C53 117.3(3)
C46 C54 C53 119.5(3)
N7 C55 C56 123.4(3)
C57 C56 C55 118.1(4)
C56 C57 C58 120.7(4)
C57 C58 C66 117.0(4)
C57 C58 C59 123.9(4)
C66 C58 C59 119.0(4)
C60 C59 C58 121.6(4)
C59 C60 C61 121.2(4)
C62 C61 C65 117.1(3)
C62 C61 C60 124.3(4)
C65 C61 C60 118.6(4)
C63 C62 C61 120.3(3)
C62 C63 C64 118.7(3)
N8 C64 C63 123.1(3)
N8 C65 C61 122.7(3)
N8 C65 C66 117.1(3)
C61 C65 C66 120.2(3)
N7 C66 C58 123.1(3)
N7 C66 C65 117.5(3)
C58 C66 C65 119.3(3)

loop_
_geom_bond_atom_site_label_1
_geom_bond_atom_site_label_2
_geom_bond_distance
Co1 N1 2.003(2)
Co1 N3 2.010(2)
Co1 O4 2.0612(19)
Co1 O1 2.0831(18)
Co1 O5 2.1723(19)
Co1 O2 2.1817(19)
Co1 Co2 3.1061(6)
Co2 O1 2.0511(19)
Co2 O4 2.0990(18)
Co2 N6 2.134(2)
Co2 N5 2.138(2)
Co2 N7 2.141(3)
Co2 N8 2.145(2)
O1 C1 1.337(3)
O2 C14 1.247(3)
O3 C21 1.236(4)
O4 C22 1.337(3)
O5 C35 1.239(3)
O6 C42 1.226(3)
N1 C8 1.357(3)
N1 C7 1.367(3)
N2 C7 1.348(3)
N2 C9 1.365(4)
N3 C29 1.367(3)
N3 C28 1.371(3)
N4 C28 1.349(3)
N4 C30 1.355(4)
N5 C43 1.325(3)
N5 C54 1.355(3)
N6 C52 1.318(3)
N6 C53 1.359(3)
N7 C55 1.321(4)
N7 C66 1.354(4)
N8 C64 1.318(3)
N8 C65 1.353(3)
C1 C2 1.396(4)
C1 C6 1.420(4)
C2 C3 1.374(4)
C3 C4 1.373(5)
C4 C5 1.366(4)
C5 C6 1.403(4)
C6 C7 1.457(4)
C8 C13 1.399(4)
C8 C9 1.426(4)
C9 C10 1.395(4)
C10 C11 1.378(5)
C11 C12 1.390(4)
C12 C13 1.415(4)
C12 C21 1.476(5)
C13 C14 1.450(4)
C14 C15 1.468(4)
C15 C16 1.390(4)
C15 C20 1.392(4)
C16 C17 1.374(4)
C17 C18 1.373(6)
C18 C19 1.367(6)
C19 C20 1.395(5)
C20 C21 1.489(5)
C22 C23 1.403(4)
C22 C27 1.416(4)
C23 C24 1.375(4)
C24 C25 1.380(4)
C25 C26 1.374(4)
C26 C27 1.397(4)
C27 C28 1.460(4)
C29 C34 1.381(4)
C29 C30 1.420(4)
C30 C31 1.401(4)
C31 C32 1.364(4)
C32 C33 1.404(4)
C33 C34 1.415(4)
C33 C42 1.472(4)
C34 C35 1.460(4)
C35 C36 1.469(4)
C36 C37 1.385(4)
C36 C41 1.402(4)
C37 C38 1.376(4)
C38 C39 1.386(5)
C39 C40 1.380(5)
C40 C41 1.379(4)
C41 C42 1.477(5)
C43 C44 1.400(4)
C44 C45 1.352(4)
C45 C46 1.400(4)
C46 C54 1.402(4)
C46 C47 1.441(4)
C47 C48 1.345(5)
C48 C49 1.423(4)
C49 C50 1.389(4)
C49 C53 1.400(4)
C50 C51 1.339(4)
C51 C52 1.395(4)
C53 C54 1.436(4)
C55 C56 1.394(4)
C56 C57 1.365(5)
C57 C58 1.385(5)
C58 C66 1.395(4)
C58 C59 1.428(5)
C59 C60 1.332(5)
C60 C61 1.425(5)
C61 C62 1.394(5)
C61 C65 1.401(4)
C62 C63 1.361(5)
C63 C64 1.395(4)
C65 C66 1.430(4)

loop_
_platon_squeeze_void_nr
_platon_squeeze_void_average_x
_platon_squeeze_void_average_y
_platon_squeeze_void_average_z
_platon_squeeze_void_volume
_platon_squeeze_void_count_electrons
_platon_squeeze_void_content
1 0.000 0.500 0.000 650 160 ' '
